data_7721038
loop_
_publ_author_name
'Zhao, Yunze'
'Zhang, Jianfeng'
'Li, Sai'
'Schwedtmann, Kevin'
'Wenzel, Marco'
'Doert, Thomas'
'Xing, Huifang'
'Yang, Liangrong'
'Weigand, Jan J.'

_publ_section_title
;
 Spacer-Tuned Diphosphine Dioxides as Preorganised Co-Ligands for
 Synergistic Lithium Extraction with \b-Diketonates &#x2020;
;
_journal_name_full 'Dalton Transactions'
_journal_paper_doi 10.1039/D6DT00738D
_journal_year 2026
_chemical_formula_moiety 'C35 H30 F3 Li O5 P2'
_chemical_formula_sum 'C35 H30 F3 Li O5 P2'
_chemical_formula_weight 656.47
_space_group_crystal_system triclinic
_space_group_IT_number 2
_space_group_name_Hall '-P 1'
_space_group_name_H-M_alt 'P -1'
_atom_sites_solution_hydrogens mixed
_atom_sites_solution_primary dual
_audit_creation_date 2026-03-12
_audit_creation_method
;
Olex2 1.3
(compiled 2019.09.11 svn.r3662 for OlexSys, GUI svn.r5938)
;
_audit_update_record
;
2026-03-17 deposited with the CCDC.	2026-05-18 downloaded from the CCDC.
;
_cell_angle_alpha 94.060(3)
_cell_angle_beta 102.209(3)
_cell_angle_gamma 112.235(3)
_cell_formula_units_Z 2
_cell_length_a 10.1389(4)
_cell_length_b 11.9692(4)
_cell_length_c 14.6521(5)
_cell_measurement_reflns_used 15945
_cell_measurement_temperature 170.00(10)
_cell_measurement_theta_max 33.4610
_cell_measurement_theta_min 2.1910
_cell_volume 1586.14(11)
_computing_cell_refinement 'CrysAlisPro 1.171.43.90 (Rigaku OD, 2023)'
_computing_data_collection 'CrysAlisPro system (CCD 43.127a 64-bit (release 16-06-2024))'
_computing_data_reduction 'CrysAlisPro 1.171.43.90 (Rigaku OD, 2023)'
_computing_molecular_graphics 'Olex2 1.3 (Dolomanov et al., 2009)'
_computing_publication_material 'Olex2 1.3 (Dolomanov et al., 2009)'
_computing_structure_refinement 'ShelXL 2018/3 (Sheldrick, 2015)'
_computing_structure_solution 'SHELXT 2018/2 (Sheldrick, 2018)'
_diffrn_ambient_environment N~2~
_diffrn_ambient_temperature 170.00(10)
_diffrn_detector 'Hybrid Pixel Array Detector'
_diffrn_detector_area_resol_mean 13.3333
_diffrn_detector_type 'Eiger2 1M'
_diffrn_measured_fraction_theta_full 0.999
_diffrn_measured_fraction_theta_max 0.852
_diffrn_measurement_details
;
List of Runs (angles in degrees, time in seconds):

  # Type    Start    End  Width  t~exp~   \w     \q     \k     \f   Frames
#--------------------------------------------------------------------------
  1  \w    -42.00 -12.90   0.30    3.00    --  -14.86 112.00 -21.00   97
  2  \w     12.00  75.00   0.30    3.00    --   14.70  57.00   0.00  210
  3  \w    -50.00  28.00   0.30    3.00    --   14.70 -57.00 120.00  260
  4  \w      8.00  33.80   0.30    3.00    --   14.70 -99.00 -90.00   86
  5  \w     11.00  82.10   0.30    3.00    --   14.70  38.00 -60.00  237
  6  \w      5.00  31.10   0.30    3.00    --   14.70 -99.00   0.00   87
  7  \w    -69.00   3.00   0.30    3.00    --  -14.86 -77.00  90.00  240
  8  \w    -79.00  -1.00   0.30    3.00    --  -14.86 -57.00 -30.00  260
  9  \w    -74.00 -48.20   0.30    3.00    --  -14.86 178.00 -60.00   86
 10  \w    -88.00 -46.00   0.30    3.00    --  -14.86 178.00  90.00  140
 11  \w    -75.00 -41.10   0.30    3.00    --  -14.86 178.00  60.00  113
 12  \w    -64.00   8.00   0.30    3.00    --  -14.86 -77.00-150.00  240
;
_diffrn_measurement_device 'four-circle diffractometer'
_diffrn_measurement_device_type 'XtaLAB Synergy, Dualflex, Eiger2 1M'
_diffrn_measurement_method '\w scans'
_diffrn_orient_matrix_type 'CrysAlisPro convention (1999,Acta A55,543-557)'
_diffrn_orient_matrix_UB_11 0.0424785000
_diffrn_orient_matrix_UB_12 0.0630045000
_diffrn_orient_matrix_UB_13 0.0183846000
_diffrn_orient_matrix_UB_21 0.0085043000
_diffrn_orient_matrix_UB_22 0.0111180000
_diffrn_orient_matrix_UB_23 -0.0457608000
_diffrn_orient_matrix_UB_31 -0.0651372000
_diffrn_orient_matrix_UB_32 0.0110758000
_diffrn_orient_matrix_UB_33 -0.0095532000
_diffrn_radiation_monochromator mirror
_diffrn_radiation_probe x-ray
_diffrn_radiation_type 'Mo K\a'
_diffrn_radiation_wavelength 0.71073
_diffrn_reflns_av_R_equivalents 0.0550
_diffrn_reflns_av_unetI/netI 0.0626
_diffrn_reflns_Laue_measured_fraction_full 0.999
_diffrn_reflns_Laue_measured_fraction_max 0.852
_diffrn_reflns_limit_h_max 15
_diffrn_reflns_limit_h_min -14
_diffrn_reflns_limit_k_max 18
_diffrn_reflns_limit_k_min -17
_diffrn_reflns_limit_l_max 22
_diffrn_reflns_limit_l_min -22
_diffrn_reflns_number 32586
_diffrn_reflns_point_group_measured_fraction_full 0.999
_diffrn_reflns_point_group_measured_fraction_max 0.852
_diffrn_reflns_theta_full 25.242
_diffrn_reflns_theta_max 34.085
_diffrn_reflns_theta_min 2.159
_diffrn_source 'micro-focus sealed X-ray tube'
_diffrn_source_type 'PhotonJet (Mo) X-ray Source'
_exptl_absorpt_coefficient_mu 0.197
_exptl_absorpt_correction_T_max 0.978
_exptl_absorpt_correction_T_min 0.961
_exptl_absorpt_correction_type analytical
_exptl_absorpt_process_details
;
CrysAlisPro 1.171.43.90 (Rigaku Oxford Diffraction, 2023)
Analytical numeric absorption correction using a multifaceted crystal
model based on expressions derived by R.C. Clark & J.S. Reid.
(Clark, R. C. & Reid, J. S. (1995). Acta Cryst. A51, 887-897)
Empirical absorption correction using spherical harmonics,
implemented in SCALE3 ABSPACK scaling algorithm.
;
_exptl_crystal_colour colourless
_exptl_crystal_colour_primary colourless
_exptl_crystal_density_diffrn 1.375
_exptl_crystal_description plate
_exptl_crystal_F_000 680
_exptl_crystal_size_max 0.235
_exptl_crystal_size_mid 0.214
_exptl_crystal_size_min 0.122
_refine_diff_density_max 0.500
_refine_diff_density_min -0.403
_refine_diff_density_rms 0.063
_refine_ls_extinction_method none
_refine_ls_goodness_of_fit_ref 1.045
_refine_ls_hydrogen_treatment mixed
_refine_ls_matrix_type full
_refine_ls_number_parameters 423
_refine_ls_number_reflns 11086
_refine_ls_number_restraints 0
_refine_ls_restrained_S_all 1.045
_refine_ls_R_factor_all 0.0707
_refine_ls_R_factor_gt 0.0452
_refine_ls_shift/su_max 0.001
_refine_ls_shift/su_mean 0.000
_refine_ls_structure_factor_coef Fsqd
_refine_ls_weighting_details 'w=1/[\s^2^(Fo^2^)+(0.0588P)^2^] where P=(Fo^2^+2Fc^2^)/3'
_refine_ls_weighting_scheme calc
_refine_ls_wR_factor_gt 0.1112
_refine_ls_wR_factor_ref 0.1219
_reflns_Friedel_coverage 0.000
_reflns_number_gt 7773
_reflns_number_total 11086
_reflns_threshold_expression 'I > 2\s(I)'
_cod_data_source_file d6dt00738d2.cif
_cod_data_source_block jjw1837
_cod_original_cell_volume 1586.14(10)
_cod_database_code 7721038
_shelx_shelxl_version_number 2018/3
_chemical_oxdiff_formula C35H30F3LiO5P2
_shelx_space_group_comment
;
The symmetry employed for this shelxl refinement is uniquely defined
by the following loop, which should always be used as a source of
symmetry information in preference to the above space-group names.
They are only intended as comments.
;
_shelx_estimated_absorpt_t_max 0.976
_shelx_estimated_absorpt_t_min 0.955
_reflns_odcompleteness_completeness 99.93
_reflns_odcompleteness_iscentric 1
_reflns_odcompleteness_theta 30.44
_olex2_refinement_description
;
1. Fixed Uiso
 At 1.2 times of:
  All C(H) groups, All C(H,H) groups
2.a Secondary CH2 refined with riding coordinates:
 C23(H23A,H23B)
2.b Aromatic/amide H refined with riding coordinates:
 C3(H3), C6(H6), C7(H7), C8(H8), C9(H9), C10(H10), C12(H12), C13(H13),
 C14(H14), C15(H15), C16(H16), C18(H18), C19(H19), C20(H20), C21(H21), C22(H22),
  C25(H25), C26(H26), C27(H27), C28(H28), C29(H29), C31(H31), C32(H32),
 C33(H33), C34(H34), C35(H35)
;
_olex2_submission_special_instructions 'No special instructions were received'
_oxdiff_exptl_absorpt_empirical_details
;
Empirical correction (ABSPACK) includes:
- Absorption correction using spherical harmonics
- Frame scaling
;
_oxdiff_exptl_absorpt_empirical_full_max 2.734
_oxdiff_exptl_absorpt_empirical_full_min 0.627

loop_
_space_group_symop_operation_xyz
'x, y, z'
'-x, -y, -z'

loop_
_atom_site_label
_atom_site_type_symbol
_atom_site_fract_x
_atom_site_fract_y
_atom_site_fract_z
_atom_site_U_iso_or_equiv
_atom_site_adp_type
_atom_site_occupancy
_atom_site_site_symmetry_order
_atom_site_calc_flag
_atom_site_refinement_flags_posn
_atom_site_refinement_flags_adp
_atom_site_refinement_flags_occupancy
_atom_site_disorder_assembly
_atom_site_disorder_group
P1 P 0.15862(4) 0.68536(3) 0.46979(2) 0.01988(8) Uani 1 1 d . . . . .
P2 P 0.18378(4) 0.50395(3) 0.32334(2) 0.02117(8) Uani 1 1 d . . . . .
F1 F 0.73387(10) 0.93759(9) 0.91263(6) 0.0445(2) Uani 1 1 d . . . . .
F2 F 0.53760(11) 0.96792(8) 0.90447(7) 0.0492(3) Uani 1 1 d . . . . .
F3 F 0.60466(11) 0.87281(8) 1.01075(6) 0.0451(2) Uani 1 1 d . . . . .
O1 O 0.49507(12) 0.78345(9) 0.76426(7) 0.0350(2) Uani 1 1 d . . . . .
O2 O 0.31042(12) 0.53412(9) 0.73634(6) 0.0338(2) Uani 1 1 d . . . . .
O3 O 0.23240(10) 0.65381(8) 0.55698(6) 0.02561(19) Uani 1 1 d . . . . .
O4 O 0.31971(10) 0.51492(8) 0.39364(6) 0.0270(2) Uani 1 1 d . . . . .
O5 O 0.49208(13) 0.60603(10) 0.58181(8) 0.0345(2) Uani 1 1 d . . . . .
H5A H 0.441(2) 0.5802(18) 0.5273(16) 0.057(6) Uiso 1 1 d . . . . .
H5B H 0.550(2) 0.5711(17) 0.5933(13) 0.050(5) Uiso 1 1 d . . . . .
C1 C 0.59508(16) 0.88503(13) 0.92012(9) 0.0297(3) Uani 1 1 d . . . . .
C2 C 0.50442(15) 0.76626(12) 0.84862(9) 0.0261(3) Uani 1 1 d . . . . .
C3 C 0.44329(16) 0.65972(12) 0.88394(9) 0.0281(3) Uani 1 1 d . . . . .
H3 H 0.466852 0.662332 0.950570 0.034 Uiso 1 1 calc R U . . .
C4 C 0.34668(15) 0.54644(12) 0.82480(9) 0.0261(3) Uani 1 1 d . . . . .
C5 C 0.27971(16) 0.43575(12) 0.86855(9) 0.0280(3) Uani 1 1 d . . . . .
C6 C 0.20515(19) 0.32173(13) 0.80883(11) 0.0392(4) Uani 1 1 d . . . . .
H6 H 0.204074 0.315947 0.743659 0.047 Uiso 1 1 calc R U . . .
C7 C 0.1333(2) 0.21791(15) 0.84407(13) 0.0483(4) Uani 1 1 d . . . . .
H7 H 0.084162 0.141082 0.803127 0.058 Uiso 1 1 calc R U . . .
C8 C 0.1325(2) 0.22494(16) 0.93839(13) 0.0468(4) Uani 1 1 d . . . . .
H8 H 0.081348 0.153561 0.962091 0.056 Uiso 1 1 calc R U . . .
C9 C 0.2060(2) 0.33554(15) 0.99758(12) 0.0437(4) Uani 1 1 d . . . . .
H9 H 0.206649 0.340394 1.062686 0.052 Uiso 1 1 calc R U . . .
C10 C 0.27927(18) 0.44031(14) 0.96334(10) 0.0360(3) Uani 1 1 d . . . . .
H10 H 0.329898 0.516278 1.005311 0.043 Uiso 1 1 calc R U . . .
C11 C 0.02270(14) 0.73917(11) 0.49164(8) 0.0217(2) Uani 1 1 d . . . . .
C12 C 0.07640(16) 0.84699(12) 0.55767(10) 0.0300(3) Uani 1 1 d . . . . .
H12 H 0.179192 0.888365 0.586298 0.036 Uiso 1 1 calc R U . . .
C13 C -0.02056(18) 0.89293(13) 0.58100(10) 0.0347(3) Uani 1 1 d . . . . .
H13 H 0.016012 0.966712 0.624937 0.042 Uiso 1 1 calc R U . . .
C14 C -0.16996(17) 0.83229(14) 0.54087(10) 0.0341(3) Uani 1 1 d . . . . .
H14 H -0.236084 0.864143 0.557404 0.041 Uiso 1 1 calc R U . . .
C15 C -0.22377(16) 0.72527(14) 0.47667(10) 0.0337(3) Uani 1 1 d . . . . .
H15 H -0.326904 0.683537 0.449351 0.040 Uiso 1 1 calc R U . . .
C16 C -0.12756(15) 0.67829(12) 0.45180(9) 0.0272(3) Uani 1 1 d . . . . .
H16 H -0.164904 0.604648 0.407611 0.033 Uiso 1 1 calc R U . . .
C17 C 0.28316(14) 0.80259(11) 0.42242(8) 0.0226(2) Uani 1 1 d . . . . .
C18 C 0.43293(15) 0.82776(11) 0.44729(9) 0.0260(3) Uani 1 1 d . . . . .
H18 H 0.470022 0.786635 0.492453 0.031 Uiso 1 1 calc R U . . .
C19 C 0.52791(16) 0.91274(13) 0.40621(10) 0.0322(3) Uani 1 1 d . . . . .
H19 H 0.629933 0.928811 0.422656 0.039 Uiso 1 1 calc R U . . .
C20 C 0.47557(17) 0.97440(13) 0.34148(10) 0.0343(3) Uani 1 1 d . . . . .
H20 H 0.541585 1.033132 0.313989 0.041 Uiso 1 1 calc R U . . .
C21 C 0.32684(18) 0.95050(14) 0.31676(11) 0.0364(3) Uani 1 1 d . . . . .
H21 H 0.290625 0.992731 0.272190 0.044 Uiso 1 1 calc R U . . .
C22 C 0.23102(16) 0.86517(13) 0.35693(10) 0.0309(3) Uani 1 1 d . . . . .
H22 H 0.128975 0.848992 0.339869 0.037 Uiso 1 1 calc R U . . .
C23 C 0.06286(14) 0.55483(11) 0.37443(8) 0.0218(2) Uani 1 1 d . . . . .
H23A H -0.000120 0.576442 0.323623 0.026 Uiso 1 1 calc R U . . .
H23B H -0.002786 0.485776 0.398832 0.026 Uiso 1 1 calc R U . . .
C24 C 0.22848(15) 0.59108(12) 0.23055(9) 0.0254(3) Uani 1 1 d . . . . .
C25 C 0.11948(19) 0.59560(16) 0.15699(11) 0.0394(4) Uani 1 1 d . . . . .
H25 H 0.018409 0.552114 0.154860 0.047 Uiso 1 1 calc R U . . .
C26 C 0.1583(2) 0.66340(18) 0.08699(12) 0.0478(4) Uani 1 1 d . . . . .
H26 H 0.083626 0.665692 0.036485 0.057 Uiso 1 1 calc R U . . .
C27 C 0.3048(2) 0.72771(15) 0.09016(11) 0.0457(4) Uani 1 1 d . . . . .
H27 H 0.330742 0.776139 0.042932 0.055 Uiso 1 1 calc R U . . .
C28 C 0.4125(2) 0.72198(16) 0.16093(11) 0.0457(4) Uani 1 1 d . . . . .
H28 H 0.513255 0.765085 0.162118 0.055 Uiso 1 1 calc R U . . .
C29 C 0.37521(17) 0.65308(14) 0.23149(10) 0.0346(3) Uani 1 1 d . . . . .
H29 H 0.450526 0.648641 0.280302 0.042 Uiso 1 1 calc R U . . .
C30 C 0.07124(15) 0.34944(11) 0.26394(8) 0.0245(3) Uani 1 1 d . . . . .
C31 C 0.14355(16) 0.27615(12) 0.24204(10) 0.0291(3) Uani 1 1 d . . . . .
H31 H 0.248063 0.306781 0.261969 0.035 Uiso 1 1 calc R U . . .
C32 C 0.06267(18) 0.15882(13) 0.19124(10) 0.0362(3) Uani 1 1 d . . . . .
H32 H 0.112030 0.109086 0.176734 0.043 Uiso 1 1 calc R U . . .
C33 C -0.0883(2) 0.11406(14) 0.16178(11) 0.0424(4) Uani 1 1 d . . . . .
H33 H -0.142809 0.034397 0.125488 0.051 Uiso 1 1 calc R U . . .
C34 C -0.16104(19) 0.18454(15) 0.18477(14) 0.0485(4) Uani 1 1 d . . . . .
H34 H -0.265709 0.152460 0.165917 0.058 Uiso 1 1 calc R U . . .
C35 C -0.08123(17) 0.30236(13) 0.23545(12) 0.0389(4) Uani 1 1 d . . . . .
H35 H -0.131580 0.350927 0.250658 0.047 Uiso 1 1 calc R U . . .
Li1 Li 0.3858(3) 0.6532(2) 0.65909(15) 0.0293(5) Uani 1 1 d . . . . .

loop_
_atom_site_aniso_label
_atom_site_aniso_U_11
_atom_site_aniso_U_22
_atom_site_aniso_U_33
_atom_site_aniso_U_23
_atom_site_aniso_U_13
_atom_site_aniso_U_12
P1 0.01987(16) 0.02015(15) 0.02066(14) 0.00388(11) 0.00655(12) 0.00841(13)
P2 0.02073(17) 0.02192(15) 0.02198(15) 0.00211(11) 0.00586(12) 0.00991(13)
F1 0.0294(5) 0.0479(5) 0.0446(5) -0.0042(4) 0.0142(4) 0.0027(4)
F2 0.0524(6) 0.0326(5) 0.0581(6) -0.0085(4) 0.0023(5) 0.0215(5)
F3 0.0510(6) 0.0427(5) 0.0253(4) -0.0036(4) 0.0103(4) 0.0025(4)
O1 0.0497(7) 0.0274(5) 0.0238(4) 0.0042(4) 0.0084(4) 0.0117(5)
O2 0.0458(6) 0.0275(5) 0.0224(4) 0.0027(4) 0.0025(4) 0.0121(5)
O3 0.0260(5) 0.0302(5) 0.0232(4) 0.0069(3) 0.0063(4) 0.0138(4)
O4 0.0266(5) 0.0299(5) 0.0252(4) 0.0016(3) 0.0034(4) 0.0147(4)
O5 0.0339(6) 0.0474(6) 0.0272(5) -0.0022(4) 0.0017(4) 0.0266(5)
C1 0.0279(7) 0.0318(7) 0.0273(6) 0.0006(5) 0.0086(5) 0.0097(6)
C2 0.0277(7) 0.0266(6) 0.0238(6) 0.0008(5) 0.0060(5) 0.0117(6)
C3 0.0315(7) 0.0294(7) 0.0214(6) 0.0032(5) 0.0043(5) 0.0117(6)
C4 0.0289(7) 0.0284(6) 0.0235(6) 0.0051(5) 0.0040(5) 0.0157(6)
C5 0.0295(7) 0.0273(6) 0.0288(6) 0.0065(5) 0.0045(5) 0.0145(6)
C6 0.0528(10) 0.0297(7) 0.0325(7) 0.0073(6) 0.0039(7) 0.0169(7)
C7 0.0602(12) 0.0273(8) 0.0497(9) 0.0103(7) 0.0024(8) 0.0150(8)
C8 0.0492(11) 0.0374(9) 0.0566(10) 0.0249(7) 0.0138(8) 0.0175(8)
C9 0.0514(11) 0.0458(9) 0.0397(8) 0.0188(7) 0.0176(8) 0.0207(8)
C10 0.0436(9) 0.0350(8) 0.0309(7) 0.0080(6) 0.0110(6) 0.0164(7)
C11 0.0227(6) 0.0222(6) 0.0232(5) 0.0056(4) 0.0091(5) 0.0102(5)
C12 0.0278(7) 0.0249(6) 0.0356(7) 0.0000(5) 0.0099(6) 0.0089(6)
C13 0.0430(9) 0.0280(7) 0.0380(7) 0.0010(6) 0.0162(7) 0.0174(7)
C14 0.0389(9) 0.0418(8) 0.0361(7) 0.0106(6) 0.0182(6) 0.0266(7)
C15 0.0259(7) 0.0432(8) 0.0352(7) 0.0054(6) 0.0084(6) 0.0175(7)
C16 0.0262(7) 0.0283(6) 0.0271(6) 0.0020(5) 0.0070(5) 0.0115(6)
C17 0.0237(6) 0.0198(5) 0.0237(5) 0.0027(4) 0.0084(5) 0.0073(5)
C18 0.0236(7) 0.0233(6) 0.0302(6) 0.0053(5) 0.0073(5) 0.0081(5)
C19 0.0241(7) 0.0295(7) 0.0410(8) 0.0072(6) 0.0119(6) 0.0066(6)
C20 0.0360(8) 0.0288(7) 0.0388(7) 0.0113(6) 0.0181(6) 0.0082(6)
C21 0.0397(9) 0.0360(8) 0.0371(7) 0.0182(6) 0.0123(7) 0.0158(7)
C22 0.0248(7) 0.0342(7) 0.0352(7) 0.0127(6) 0.0076(6) 0.0124(6)
C23 0.0210(6) 0.0217(6) 0.0233(5) 0.0030(4) 0.0077(5) 0.0084(5)
C24 0.0288(7) 0.0258(6) 0.0253(6) 0.0033(5) 0.0111(5) 0.0129(6)
C25 0.0373(9) 0.0566(10) 0.0362(8) 0.0169(7) 0.0160(7) 0.0267(8)
C26 0.0625(12) 0.0673(12) 0.0373(8) 0.0247(8) 0.0218(8) 0.0441(10)
C27 0.0722(13) 0.0397(9) 0.0390(8) 0.0156(7) 0.0322(8) 0.0265(9)
C28 0.0457(10) 0.0420(9) 0.0398(8) 0.0038(7) 0.0227(8) 0.0016(8)
C29 0.0297(8) 0.0390(8) 0.0290(7) 0.0021(6) 0.0102(6) 0.0065(6)
C30 0.0262(7) 0.0241(6) 0.0234(6) 0.0010(4) 0.0062(5) 0.0109(5)
C31 0.0288(7) 0.0276(6) 0.0338(7) 0.0023(5) 0.0113(6) 0.0132(6)
C32 0.0452(9) 0.0306(7) 0.0381(7) 0.0001(6) 0.0127(7) 0.0208(7)
C33 0.0488(10) 0.0276(7) 0.0426(8) -0.0070(6) 0.0006(7) 0.0146(7)
C34 0.0299(9) 0.0336(8) 0.0675(11) -0.0104(7) -0.0059(8) 0.0102(7)
C35 0.0289(8) 0.0290(7) 0.0548(9) -0.0054(6) 0.0034(7) 0.0134(6)
Li1 0.0339(13) 0.0305(12) 0.0242(10) 0.0038(8) 0.0065(9) 0.0145(11)

loop_
_atom_type_symbol
_atom_type_description
_atom_type_scat_dispersion_real
_atom_type_scat_dispersion_imag
_atom_type_scat_source
C C 0.0033 0.0016 'International Tables Vol C Tables 4.2.6.8 and 6.1.1.4'
H H 0.0000 0.0000 'International Tables Vol C Tables 4.2.6.8 and 6.1.1.4'
F F 0.0171 0.0103 'International Tables Vol C Tables 4.2.6.8 and 6.1.1.4'
Li Li -0.0003 0.0001 'International Tables Vol C Tables 4.2.6.8 and 6.1.1.4'
O O 0.0106 0.0060 'International Tables Vol C Tables 4.2.6.8 and 6.1.1.4'
P P 0.1023 0.0942 'International Tables Vol C Tables 4.2.6.8 and 6.1.1.4'

loop_
_exptl_crystal_face_index_h
_exptl_crystal_face_index_k
_exptl_crystal_face_index_l
_exptl_crystal_face_perp_dist
0 -2 5 0.0610
0 2 -5 0.0610
-5 2 2 0.1119
5 -2 -2 0.1119
0 -5 -1 0.0934
0 5 1 0.0934

loop_
_geom_angle_atom_site_label_1
_geom_angle_atom_site_label_2
_geom_angle_atom_site_label_3
_geom_angle
_geom_angle_site_symmetry_1
_geom_angle_site_symmetry_3
_geom_angle_publ_flag
O3 P1 C11 111.28(5) . . ?
O3 P1 C17 113.56(6) . . ?
O3 P1 C23 112.41(5) . . ?
C11 P1 C23 106.61(6) . . ?
C17 P1 C11 106.60(6) . . ?
C17 P1 C23 105.92(6) . . ?
O4 P2 C23 113.83(5) . . ?
O4 P2 C24 111.21(6) . . ?
O4 P2 C30 112.96(6) . . ?
C24 P2 C23 107.36(6) . . ?
C30 P2 C23 105.63(6) . . ?
C30 P2 C24 105.28(6) . . ?
C2 O1 Li1 122.27(12) . . ?
C4 O2 Li1 127.44(12) . . ?
P1 O3 Li1 160.20(10) . . ?
H5A O5 H5B 109.2(18) . . ?
Li1 O5 H5A 110.1(14) . . ?
Li1 O5 H5B 131.0(13) . . ?
F1 C1 C2 112.03(10) . . ?
F2 C1 F1 105.80(12) . . ?
F2 C1 C2 110.71(11) . . ?
F3 C1 F1 106.24(11) . . ?
F3 C1 F2 106.35(11) . . ?
F3 C1 C2 115.11(12) . . ?
O1 C2 C1 112.54(12) . . ?
O1 C2 C3 129.79(12) . . ?
C3 C2 C1 117.65(11) . . ?
C2 C3 H3 118.6 . . ?
C2 C3 C4 122.76(12) . . ?
C4 C3 H3 118.6 . . ?
O2 C4 C3 123.07(12) . . ?
O2 C4 C5 117.22(12) . . ?
C3 C4 C5 119.68(11) . . ?
C6 C5 C4 117.97(12) . . ?
C10 C5 C4 123.90(12) . . ?
C10 C5 C6 118.01(14) . . ?
C5 C6 H6 119.7 . . ?
C7 C6 C5 120.51(15) . . ?
C7 C6 H6 119.7 . . ?
C6 C7 H7 119.8 . . ?
C6 C7 C8 120.47(15) . . ?
C8 C7 H7 119.8 . . ?
C7 C8 H8 120.2 . . ?
C9 C8 C7 119.57(16) . . ?
C9 C8 H8 120.2 . . ?
C8 C9 H9 119.7 . . ?
C8 C9 C10 120.58(15) . . ?
C10 C9 H9 119.7 . . ?
C5 C10 H10 119.6 . . ?
C9 C10 C5 120.85(14) . . ?
C9 C10 H10 119.6 . . ?
C12 C11 P1 115.88(10) . . ?
C16 C11 P1 124.45(9) . . ?
C16 C11 C12 119.58(11) . . ?
C11 C12 H12 120.1 . . ?
C13 C12 C11 119.85(13) . . ?
C13 C12 H12 120.1 . . ?
C12 C13 H13 119.8 . . ?
C14 C13 C12 120.34(13) . . ?
C14 C13 H13 119.8 . . ?
C13 C14 H14 119.9 . . ?
C13 C14 C15 120.11(12) . . ?
C15 C14 H14 119.9 . . ?
C14 C15 H15 119.9 . . ?
C14 C15 C16 120.28(14) . . ?
C16 C15 H15 119.9 . . ?
C11 C16 C15 119.81(12) . . ?
C11 C16 H16 120.1 . . ?
C15 C16 H16 120.1 . . ?
C18 C17 P1 119.86(9) . . ?
C18 C17 C22 119.21(12) . . ?
C22 C17 P1 120.85(10) . . ?
C17 C18 H18 120.0 . . ?
C19 C18 C17 119.95(12) . . ?
C19 C18 H18 120.0 . . ?
C18 C19 H19 119.7 . . ?
C20 C19 C18 120.54(13) . . ?
C20 C19 H19 119.7 . . ?
C19 C20 H20 120.0 . . ?
C19 C20 C21 119.90(13) . . ?
C21 C20 H20 120.0 . . ?
C20 C21 H21 120.0 . . ?
C22 C21 C20 119.96(13) . . ?
C22 C21 H21 120.0 . . ?
C17 C22 H22 119.8 . . ?
C21 C22 C17 120.44(13) . . ?
C21 C22 H22 119.8 . . ?
P1 C23 P2 114.49(7) . . ?
P1 C23 H23A 108.6 . . ?
P1 C23 H23B 108.6 . . ?
P2 C23 H23A 108.6 . . ?
P2 C23 H23B 108.6 . . ?
H23A C23 H23B 107.6 . . ?
C25 C24 P2 121.73(11) . . ?
C29 C24 P2 119.06(11) . . ?
C29 C24 C25 119.19(13) . . ?
C24 C25 H25 120.0 . . ?
C26 C25 C24 120.01(16) . . ?
C26 C25 H25 120.0 . . ?
C25 C26 H26 119.9 . . ?
C27 C26 C25 120.29(16) . . ?
C27 C26 H26 119.9 . . ?
C26 C27 H27 119.9 . . ?
C28 C27 C26 120.18(15) . . ?
C28 C27 H27 119.9 . . ?
C27 C28 H28 119.9 . . ?
C27 C28 C29 120.21(17) . . ?
C29 C28 H28 119.9 . . ?
C24 C29 C28 120.08(15) . . ?
C24 C29 H29 120.0 . . ?
C28 C29 H29 120.0 . . ?
C31 C30 P2 117.48(10) . . ?
C35 C30 P2 123.38(9) . . ?
C35 C30 C31 119.07(12) . . ?
C30 C31 H31 120.0 . . ?
C32 C31 C30 119.98(13) . . ?
C32 C31 H31 120.0 . . ?
C31 C32 H32 119.8 . . ?
C33 C32 C31 120.39(13) . . ?
C33 C32 H32 119.8 . . ?
C32 C33 H33 119.9 . . ?
C32 C33 C34 120.14(14) . . ?
C34 C33 H33 119.9 . . ?
C33 C34 H34 120.0 . . ?
C33 C34 C35 119.99(16) . . ?
C35 C34 H34 120.0 . . ?
C30 C35 C34 120.39(13) . . ?
C30 C35 H35 119.8 . . ?
C34 C35 H35 119.8 . . ?
O1 Li1 O2 94.10(10) . . ?
O1 Li1 O3 124.52(12) . . ?
O1 Li1 H5A 134.3(5) . . ?
O2 Li1 O3 111.95(13) . . ?
O2 Li1 H5A 115.2(5) . . ?
O3 Li1 H5A 77.7(5) . . ?
O5 Li1 O1 118.22(14) . . ?
O5 Li1 O2 112.38(12) . . ?
O5 Li1 O3 96.45(11) . . ?
O5 Li1 H5A 19.4(5) . . ?

loop_
_geom_bond_atom_site_label_1
_geom_bond_atom_site_label_2
_geom_bond_distance
_geom_bond_site_symmetry_2
_geom_bond_publ_flag
P1 O3 1.4873(9) . ?
P1 C11 1.8016(12) . ?
P1 C17 1.7925(13) . ?
P1 C23 1.8180(12) . ?
P2 O4 1.4903(9) . ?
P2 C23 1.8229(12) . ?
P2 C24 1.8013(13) . ?
P2 C30 1.7984(13) . ?
F1 C1 1.3390(17) . ?
F2 C1 1.3379(16) . ?
F3 C1 1.3334(16) . ?
O1 C2 1.2572(15) . ?
O1 Li1 1.914(2) . ?
O2 C4 1.2518(15) . ?
O2 Li1 1.915(3) . ?
O3 Li1 1.919(2) . ?
O5 H5A 0.82(2) . ?
O5 H5B 0.84(2) . ?
O5 Li1 1.910(2) . ?
C1 C2 1.5350(19) . ?
C2 C3 1.3816(19) . ?
C3 H3 0.9500 . ?
C3 C4 1.4207(19) . ?
C4 C5 1.5003(19) . ?
C5 C6 1.404(2) . ?
C5 C10 1.3871(19) . ?
C6 H6 0.9500 . ?
C6 C7 1.381(2) . ?
C7 H7 0.9500 . ?
C7 C8 1.380(2) . ?
C8 H8 0.9500 . ?
C8 C9 1.370(2) . ?
C9 H9 0.9500 . ?
C9 C10 1.385(2) . ?
C10 H10 0.9500 . ?
C11 C12 1.4023(17) . ?
C11 C16 1.3843(19) . ?
C12 H12 0.9500 . ?
C12 C13 1.3821(19) . ?
C13 H13 0.9500 . ?
C13 C14 1.378(2) . ?
C14 H14 0.9500 . ?
C14 C15 1.381(2) . ?
C15 H15 0.9500 . ?
C15 C16 1.3917(18) . ?
C16 H16 0.9500 . ?
C17 C18 1.3906(18) . ?
C17 C22 1.3957(18) . ?
C18 H18 0.9500 . ?
C18 C19 1.3837(19) . ?
C19 H19 0.9500 . ?
C19 C20 1.381(2) . ?
C20 H20 0.9500 . ?
C20 C21 1.384(2) . ?
C21 H21 0.9500 . ?
C21 C22 1.382(2) . ?
C22 H22 0.9500 . ?
C23 H23A 0.9900 . ?
C23 H23B 0.9900 . ?
C24 C25 1.391(2) . ?
C24 C29 1.385(2) . ?
C25 H25 0.9500 . ?
C25 C26 1.383(2) . ?
C26 H26 0.9500 . ?
C26 C27 1.379(3) . ?
C27 H27 0.9500 . ?
C27 C28 1.364(3) . ?
C28 H28 0.9500 . ?
C28 C29 1.394(2) . ?
C29 H29 0.9500 . ?
C30 C31 1.3988(17) . ?
C30 C35 1.384(2) . ?
C31 H31 0.9500 . ?
C31 C32 1.3859(19) . ?
C32 H32 0.9500 . ?
C32 C33 1.372(2) . ?
C33 H33 0.9500 . ?
C33 C34 1.380(2) . ?
C34 H34 0.9500 . ?
C34 C35 1.389(2) . ?
C35 H35 0.9500 . ?
Li1 H5A 2.32(2) . ?

loop_
_geom_torsion_atom_site_label_1
_geom_torsion_atom_site_label_2
_geom_torsion_atom_site_label_3
_geom_torsion_atom_site_label_4
_geom_torsion
_geom_torsion_site_symmetry_1
_geom_torsion_site_symmetry_2
_geom_torsion_site_symmetry_3
_geom_torsion_site_symmetry_4
_geom_torsion_publ_flag
P1 C11 C12 C13 -178.02(11) . . . . ?
P1 C11 C16 C15 177.20(10) . . . . ?
P1 C17 C18 C19 175.91(10) . . . . ?
P1 C17 C22 C21 -176.32(11) . . . . ?
P2 C24 C25 C26 -179.91(12) . . . . ?
P2 C24 C29 C28 -179.42(11) . . . . ?
P2 C30 C31 C32 -176.10(11) . . . . ?
P2 C30 C35 C34 176.05(14) . . . . ?
F1 C1 C2 O1 -60.53(16) . . . . ?
F1 C1 C2 C3 121.06(14) . . . . ?
F2 C1 C2 O1 57.30(16) . . . . ?
F2 C1 C2 C3 -121.10(14) . . . . ?
F3 C1 C2 O1 177.94(12) . . . . ?
F3 C1 C2 C3 -0.47(18) . . . . ?
O1 C2 C3 C4 -3.8(2) . . . . ?
O2 C4 C5 C6 12.23(19) . . . . ?
O2 C4 C5 C10 -163.66(13) . . . . ?
O3 P1 C11 C12 62.49(11) . . . . ?
O3 P1 C11 C16 -114.05(11) . . . . ?
O3 P1 C17 C18 19.92(11) . . . . ?
O3 P1 C17 C22 -163.32(10) . . . . ?
O3 P1 C23 P2 -69.77(8) . . . . ?
O4 P2 C23 P1 35.87(9) . . . . ?
O4 P2 C24 C25 -179.54(11) . . . . ?
O4 P2 C24 C29 1.82(12) . . . . ?
O4 P2 C30 C31 -36.91(12) . . . . ?
O4 P2 C30 C35 146.17(12) . . . . ?
C1 C2 C3 C4 174.26(12) . . . . ?
C2 C3 C4 O2 0.6(2) . . . . ?
C2 C3 C4 C5 -177.49(12) . . . . ?
C3 C4 C5 C6 -169.59(13) . . . . ?
C3 C4 C5 C10 14.5(2) . . . . ?
C4 C5 C6 C7 -175.86(14) . . . . ?
C4 C5 C10 C9 175.20(14) . . . . ?
C5 C6 C7 C8 0.7(3) . . . . ?
C6 C5 C10 C9 -0.7(2) . . . . ?
C6 C7 C8 C9 -1.2(3) . . . . ?
C7 C8 C9 C10 0.8(3) . . . . ?
C8 C9 C10 C5 0.1(3) . . . . ?
C10 C5 C6 C7 0.3(2) . . . . ?
C11 P1 O3 Li1 -123.9(3) . . . . ?
C11 P1 C17 C18 142.81(10) . . . . ?
C11 P1 C17 C22 -40.43(12) . . . . ?
C11 P1 C23 P2 168.05(6) . . . . ?
C11 C12 C13 C14 1.0(2) . . . . ?
C12 C11 C16 C15 0.8(2) . . . . ?
C12 C13 C14 C15 -0.3(2) . . . . ?
C13 C14 C15 C16 -0.3(2) . . . . ?
C14 C15 C16 C11 0.0(2) . . . . ?
C16 C11 C12 C13 -1.3(2) . . . . ?
C17 P1 O3 Li1 -3.6(3) . . . . ?
C17 P1 C11 C12 -61.83(11) . . . . ?
C17 P1 C11 C16 121.63(11) . . . . ?
C17 P1 C23 P2 54.79(8) . . . . ?
C17 C18 C19 C20 0.9(2) . . . . ?
C18 C17 C22 C21 0.5(2) . . . . ?
C18 C19 C20 C21 -0.5(2) . . . . ?
C19 C20 C21 C22 0.1(2) . . . . ?
C20 C21 C22 C17 -0.1(2) . . . . ?
C22 C17 C18 C19 -0.90(18) . . . . ?
C23 P1 O3 Li1 116.6(3) . . . . ?
C23 P1 C11 C12 -174.62(10) . . . . ?
C23 P1 C11 C16 8.84(13) . . . . ?
C23 P1 C17 C18 -103.91(10) . . . . ?
C23 P1 C17 C22 72.84(11) . . . . ?
C23 P2 C24 C25 -54.42(12) . . . . ?
C23 P2 C24 C29 126.94(11) . . . . ?
C23 P2 C30 C31 -161.95(10) . . . . ?
C23 P2 C30 C35 21.13(14) . . . . ?
C24 P2 C23 P1 -87.66(8) . . . . ?
C24 P2 C30 C31 84.63(11) . . . . ?
C24 P2 C30 C35 -92.29(13) . . . . ?
C24 C25 C26 C27 -0.6(2) . . . . ?
C25 C24 C29 C28 1.9(2) . . . . ?
C25 C26 C27 C28 1.9(3) . . . . ?
C26 C27 C28 C29 -1.3(2) . . . . ?
C27 C28 C29 C24 -0.6(2) . . . . ?
C29 C24 C25 C26 -1.3(2) . . . . ?
C30 P2 C23 P1 160.37(7) . . . . ?
C30 P2 C24 C25 57.79(12) . . . . ?
C30 P2 C24 C29 -120.85(11) . . . . ?
C30 C31 C32 C33 0.3(2) . . . . ?
C31 C30 C35 C34 -0.8(2) . . . . ?
C31 C32 C33 C34 -1.7(3) . . . . ?
C32 C33 C34 C35 1.9(3) . . . . ?
C33 C34 C35 C30 -0.6(3) . . . . ?
C35 C30 C31 C32 1.0(2) . . . . ?
Li1 O1 C2 C1 -178.75(11) . . . . ?
Li1 O1 C2 C3 -0.6(2) . . . . ?
Li1 O2 C4 C3 6.6(2) . . . . ?
Li1 O2 C4 C5 -175.33(12) . . . . ?

loop_
_exptl_oxdiff_crystal_face_indexfrac_h
_exptl_oxdiff_crystal_face_indexfrac_k
_exptl_oxdiff_crystal_face_indexfrac_l
_exptl_oxdiff_crystal_face_x
_exptl_oxdiff_crystal_face_y
_exptl_oxdiff_crystal_face_z
-0.0002 -1.9994 4.9984 -0.0341 -0.2510 -0.0699
0.0002 1.9994 -4.9984 0.0341 0.2510 0.0699
-5.0000 1.9989 1.9986 -0.0497 -0.1118 0.3287
5.0000 -1.9989 -1.9986 0.0497 0.1118 -0.3287
-0.0078 -5.0005 -0.9997 -0.3338 -0.0099 -0.0453
0.0078 5.0005 0.9997 0.3338 0.0099 0.0453
